data_4500398
loop_
_publ_author_name
'Lemmerer, Andreas'

_publ_section_title
;
 Two-Dimensional Hydrogen-Bonding Patterns in a Series of Salts of
 Terephthalic Acid and the Cyclic Amines CnH2n&#x2212;1NH2,n= 3, 4, 5, 6,
 7, 8, and 12
;
_journal_issue 2
_journal_name_full 'Crystal Growth &amp; Design'
_journal_page_first 583
_journal_paper_doi 10.1021/cg101503x
_journal_volume 11
_journal_year 2011
_chemical_formula_moiety 'C8 H4 O4, 2(C3 H8 N)'
_chemical_formula_sum 'C14 H20 N2 O4'
_chemical_formula_weight 280.32
_chemical_name_systematic
;
 bis(cyclopropylammonium).(terephthalate)
;
_space_group_IT_number 14
_symmetry_cell_setting monoclinic
_symmetry_space_group_name_Hall '-P 2ybc'
_symmetry_space_group_name_H-M 'P 1 21/c 1'
_atom_sites_solution_hydrogens geom
_atom_sites_solution_primary direct
_atom_sites_solution_secondary difmap
_audit_conform_dict_location ftp://ftp.iucr.org/pub/cif_core.dic
_audit_conform_dict_name cif_core.dic
_audit_conform_dict_version 2.3
_audit_creation_date 2010-10-19T13:34:44-00:00
_audit_creation_method 'WinGX routine CIF_UPDATE'
_cell_angle_alpha 90
_cell_angle_beta 100.228(12)
_cell_angle_gamma 90
_cell_formula_units_Z 4
_cell_length_a 10.036(5)
_cell_length_b 19.177(10)
_cell_length_c 7.628(4)
_cell_measurement_reflns_used 2416
_cell_measurement_temperature 173(2)
_cell_measurement_theta_max 26.8
_cell_measurement_theta_min 2.32
_cell_volume 1444.8(13)
_computing_cell_refinement 'SAINT-Plus (Bruker, 2004)'
_computing_data_collection 'APEX2 (Bruker, 2005)'
_computing_data_reduction 'SAINT-Plus and XPREP (Bruker 2004)'
_computing_molecular_graphics
;
Ortep-3 for Windows (Farrugia, 1997) and DIAMOND (Brandenburg, 1999)
;
_computing_publication_material
;
WinGX publication routines (Farrugia, 1999) and PLATON (Spek, 2003)
;
_computing_structure_refinement 'SHELXL-97 (Sheldrick, 2008)'
_computing_structure_solution 'SHELXS-97 (Sheldrick, 2008)'
_diffrn_ambient_temperature 173(2)
_diffrn_measured_fraction_theta_full 0.997
_diffrn_measured_fraction_theta_max 0.997
_diffrn_measurement_device_type 'Bruker SMART 1K CCD area detector'
_diffrn_measurement_method '\w scans'
_diffrn_radiation_monochromator graphite
_diffrn_radiation_type MoK\a
_diffrn_radiation_wavelength 0.71073
_diffrn_reflns_av_R_equivalents 0.1037
_diffrn_reflns_av_unetI/netI 0.0828
_diffrn_reflns_limit_h_max 13
_diffrn_reflns_limit_h_min -13
_diffrn_reflns_limit_k_max 25
_diffrn_reflns_limit_k_min -25
_diffrn_reflns_limit_l_max 9
_diffrn_reflns_limit_l_min -10
_diffrn_reflns_number 15433
_diffrn_reflns_theta_full 28
_diffrn_reflns_theta_max 28
_diffrn_reflns_theta_min 2.06
_diffrn_standards_number 0
_exptl_absorpt_coefficient_mu 0.095
_exptl_absorpt_correction_T_max 0.994
_exptl_absorpt_correction_T_min 0.959
_exptl_absorpt_correction_type integration
_exptl_absorpt_process_details 'Bruker XPREP (Bruker, 2004)'
_exptl_crystal_colour colourless
_exptl_crystal_density_diffrn 1.289
_exptl_crystal_density_method 'not measured'
_exptl_crystal_description needle
_exptl_crystal_F_000 600
_exptl_crystal_size_max 0.6
_exptl_crystal_size_mid 0.2
_exptl_crystal_size_min 0.06
_refine_diff_density_max 0.401
_refine_diff_density_min -0.502
_refine_diff_density_rms 0.103
_refine_ls_extinction_method none
_refine_ls_goodness_of_fit_ref 1.02
_refine_ls_hydrogen_treatment mixed
_refine_ls_matrix_type full
_refine_ls_number_parameters 199
_refine_ls_number_reflns 3474
_refine_ls_number_restraints 0
_refine_ls_restrained_S_all 1.02
_refine_ls_R_factor_all 0.1332
_refine_ls_R_factor_gt 0.086
_refine_ls_shift/su_max 0
_refine_ls_shift/su_mean 0
_refine_ls_structure_factor_coef Fsqd
_refine_ls_weighting_details 'calc w=1/[\s^2^(Fo^2^)+(0.1390P)^2^+0.5050P] where P=(Fo^2^+2Fc^2^)/3'
_refine_ls_weighting_scheme calc
_refine_ls_wR_factor_gt 0.2156
_refine_ls_wR_factor_ref 0.2489
_reflns_number_gt 2084
_reflns_number_total 3474
_reflns_threshold_expression >2sigma(I)
_cod_data_source_file cg101503x_si_001.cif
_cod_data_source_block 1
_cod_depositor_comments
;
The following automatic conversions were performed:

'_symmetry_cell_setting' value 'Monoclinic' changed to 'monoclinic'
according to /home/saulius/struct/CIF-dictionaries/cif_core.dic
dictionary named 'cif_core.dic' version 2.4.1 from 2010-06-29.

Automatic conversion script
Id: cif_fix_values 1715 2011-07-08 13:25:40Z adriana 
;
_cod_original_sg_symbol_H-M P2(1)/c
_cod_database_code 4500398

loop_
_symmetry_equiv_pos_as_xyz
'x, y, z'
'-x, y+1/2, -z+1/2'
'-x, -y, -z'
'x, -y-1/2, z-1/2'

loop_
_atom_site_label
_atom_site_type_symbol
_atom_site_fract_x
_atom_site_fract_y
_atom_site_fract_z
_atom_site_U_iso_or_equiv
_atom_site_adp_type
_atom_site_occupancy
_atom_site_symmetry_multiplicity
_atom_site_calc_flag
_atom_site_refinement_flags
C1 C 0.5995(3) 0.57714(14) 0.4296(4) 0.0206(6) Uani 1 1 d .
C2 C 0.5056(3) 0.62572(15) 0.4635(4) 0.0249(6) Uani 1 1 d .
H2 H 0.5297 0.6586 0.5569 0.03 Uiso 1 1 calc R
C3 C 0.3767(3) 0.62692(16) 0.3625(4) 0.0258(7) Uani 1 1 d .
H3 H 0.3133 0.6609 0.3862 0.031 Uiso 1 1 calc R
C4 C 0.3398(3) 0.57919(14) 0.2275(4) 0.0216(6) Uani 1 1 d .
C5 C 0.4338(3) 0.53040(15) 0.1930(4) 0.0237(6) Uani 1 1 d .
H5 H 0.4091 0.4975 0.0999 0.028 Uiso 1 1 calc R
C6 C 0.5634(3) 0.52915(15) 0.2930(4) 0.0239(6) Uani 1 1 d .
H6 H 0.6273 0.4956 0.2681 0.029 Uiso 1 1 calc R
C7 C 0.7407(3) 0.57686(14) 0.5382(4) 0.0234(6) Uani 1 1 d .
C8 C 0.1989(3) 0.58129(15) 0.1182(4) 0.0247(6) Uani 1 1 d .
O1 O 0.7637(2) 0.61728(11) 0.6683(3) 0.0325(6) Uani 1 1 d .
O2 O 0.82765(19) 0.53812(11) 0.4883(3) 0.0354(6) Uani 1 1 d .
O3 O 0.1774(2) 0.54508(11) -0.0223(3) 0.0320(6) Uani 1 1 d .
O4 O 0.1138(2) 0.61935(12) 0.1707(3) 0.0391(6) Uani 1 1 d .
C9 C 0.7749(3) 0.65143(16) 1.1016(4) 0.0296(7) Uani 1 1 d .
H9 H 0.7942 0.6544 1.2346 0.036 Uiso 1 1 calc R
C10 C 0.7473(4) 0.71859(17) 1.0050(5) 0.0359(8) Uani 1 1 d .
H10A H 0.7784 0.7237 0.8896 0.043 Uiso 1 1 calc R
H10B H 0.7509 0.7618 1.0768 0.043 Uiso 1 1 calc R
C11 C 0.6338(3) 0.66810(19) 1.0143(5) 0.0411(9) Uani 1 1 d .
H11A H 0.5679 0.6803 1.0918 0.049 Uiso 1 1 calc R
H11B H 0.5954 0.6422 0.9047 0.049 Uiso 1 1 calc R
N1 N 0.8505(3) 0.59857(14) 1.0223(4) 0.0291(6) Uani 1 1 d .
H1A H 0.836(4) 0.6035(19) 0.899(6) 0.044 Uiso 1 1 d .
H1B H 0.822(4) 0.552(2) 1.053(5) 0.044 Uiso 1 1 d .
H1C H 0.946(4) 0.6024(19) 1.060(5) 0.044 Uiso 1 1 d .
C12 C 0.1044(3) 0.65849(17) -0.3931(4) 0.0315(7) Uani 1 1 d .
H12 H 0.0789 0.6757 -0.5183 0.038 Uiso 1 1 calc R
C13 C 0.2231(4) 0.6924(2) -0.2822(5) 0.0445(9) Uani 1 1 d .
H13A H 0.2706 0.7292 -0.338 0.053 Uiso 1 1 calc R
H13B H 0.2822 0.6633 -0.1933 0.053 Uiso 1 1 calc R
C14 C 0.0831(4) 0.70764(18) -0.2508(5) 0.0388(8) Uani 1 1 d .
H14A H 0.0557 0.688 -0.1426 0.047 Uiso 1 1 calc R
H14B H 0.0441 0.7539 -0.2872 0.047 Uiso 1 1 calc R
N2 N 0.0832(3) 0.58458(13) -0.3651(4) 0.0269(6) Uani 1 1 d .
H2A H 0.111(4) 0.5725(19) -0.240(5) 0.04 Uiso 1 1 d .
H2B H -0.011(4) 0.5723(19) -0.402(5) 0.04 Uiso 1 1 d .
H2C H 0.138(4) 0.5547(19) -0.426(5) 0.04 Uiso 1 1 d .

loop_
_atom_site_aniso_label
_atom_site_aniso_U_11
_atom_site_aniso_U_22
_atom_site_aniso_U_33
_atom_site_aniso_U_23
_atom_site_aniso_U_13
_atom_site_aniso_U_12
C1 0.0137(12) 0.0245(13) 0.0202(15) 0.0003(11) -0.0059(10) -0.0005(10)
C2 0.0186(13) 0.0306(15) 0.0222(15) -0.0071(12) -0.0059(12) 0.0003(11)
C3 0.0159(13) 0.0337(16) 0.0239(16) -0.0046(12) -0.0070(12) 0.0031(11)
C4 0.0141(12) 0.0261(14) 0.0210(15) 0.0003(11) -0.0067(11) -0.0004(10)
C5 0.0189(13) 0.0283(14) 0.0211(15) -0.0032(12) -0.0040(11) -0.0001(11)
C6 0.0184(13) 0.0275(14) 0.0239(15) -0.0031(12) -0.0014(12) 0.0031(11)
C7 0.0167(13) 0.0257(14) 0.0243(16) -0.0020(12) -0.0058(11) -0.0021(10)
C8 0.0200(14) 0.0253(14) 0.0239(16) -0.0001(12) -0.0094(12) -0.0006(11)
O1 0.0226(11) 0.0376(12) 0.0302(13) -0.0088(10) -0.0148(9) 0.0034(9)
O2 0.0138(10) 0.0407(13) 0.0451(14) -0.0151(11) -0.0128(9) 0.0048(9)
O3 0.0280(11) 0.0314(12) 0.0291(12) -0.0049(9) -0.0159(9) 0.0025(9)
O4 0.0164(10) 0.0469(14) 0.0460(15) -0.0149(11) -0.0159(10) 0.0069(9)
C9 0.0245(15) 0.0387(17) 0.0235(16) 0.0026(13) -0.0014(12) 0.0031(12)
C10 0.0420(19) 0.0299(16) 0.0335(19) 0.0000(14) 0.0000(15) 0.0077(14)
C11 0.0247(16) 0.052(2) 0.044(2) 0.0060(17) -0.0009(15) 0.0139(14)
N1 0.0179(12) 0.0297(14) 0.0332(16) -0.0004(12) -0.0129(11) 0.0009(10)
C12 0.0319(16) 0.0358(17) 0.0238(16) -0.0024(13) -0.0031(13) -0.0048(13)
C13 0.041(2) 0.048(2) 0.042(2) -0.0101(17) 0.0004(17) -0.0186(16)
C14 0.046(2) 0.0293(17) 0.039(2) -0.0042(14) 0.0019(17) -0.0003(14)
N2 0.0165(12) 0.0315(14) 0.0277(15) -0.0064(11) -0.0095(11) 0.0028(10)

loop_
_atom_type_symbol
_atom_type_description
_atom_type_scat_dispersion_real
_atom_type_scat_dispersion_imag
_atom_type_scat_source
C C 0.0033 0.0016 'International Tables Vol C Tables 4.2.6.8 and 6.1.1.4'
H H 0 0 'International Tables Vol C Tables 4.2.6.8 and 6.1.1.4'
N N 0.0061 0.0033 'International Tables Vol C Tables 4.2.6.8 and 6.1.1.4'
O O 0.0106 0.006 'International Tables Vol C Tables 4.2.6.8 and 6.1.1.4'

loop_
_exptl_crystal_face_index_h
_exptl_crystal_face_index_k
_exptl_crystal_face_index_l
_exptl_crystal_face_perp_dist
0 0 1 0.3
0 0 -1 0.3
0 -1 0 0.1
0 1 0 0.1
1 0 0 0.03
-1 0 0 0.03

loop_
_geom_angle_atom_site_label_1
_geom_angle_atom_site_label_2
_geom_angle_atom_site_label_3
_geom_angle
C2 C1 C6 119.4(2)
C2 C1 C7 120.3(2)
C6 C1 C7 120.3(2)
C1 C2 C3 120.6(3)
C1 C2 H2 119.7
C3 C2 H2 119.7
C4 C3 C2 120.4(3)
C4 C3 H3 119.8
C2 C3 H3 119.8
C3 C4 C5 119.2(3)
C3 C4 C8 119.7(3)
C5 C4 C8 121.0(3)
C6 C5 C4 120.7(3)
C6 C5 H5 119.6
C4 C5 H5 119.6
C5 C6 C1 119.7(3)
C5 C6 H6 120.2
C1 C6 H6 120.2
O1 C7 O2 124.6(3)
O1 C7 C1 117.2(2)
O2 C7 C1 118.1(2)
O4 C8 O3 125.0(3)
O4 C8 C4 117.9(3)
O3 C8 C4 117.1(3)
N1 C9 C10 117.5(3)
N1 C9 C11 119.1(3)
C10 C9 C11 60.8(2)
N1 C9 H9 116
C10 C9 H9 116
C11 C9 H9 116
C9 C10 C11 59.7(2)
C9 C10 H10A 117.8
C11 C10 H10A 117.8
C9 C10 H10B 117.8
C11 C10 H10B 117.8
H10A C10 H10B 114.9
C9 C11 C10 59.5(2)
C9 C11 H11A 117.8
C10 C11 H11A 117.8
C9 C11 H11B 117.8
C10 C11 H11B 117.8
H11A C11 H11B 115
C9 N1 H1A 110(2)
C9 N1 H1B 110(2)
H1A N1 H1B 110(3)
C9 N1 H1C 113(2)
H1A N1 H1C 105(3)
H1B N1 H1C 108(3)
N2 C12 C14 117.9(3)
N2 C12 C13 117.8(3)
C14 C12 C13 60.6(2)
N2 C12 H12 116.3
C14 C12 H12 116.3
C13 C12 H12 116.3
C12 C13 C14 59.6(2)
C12 C13 H13A 117.8
C14 C13 H13A 117.8
C12 C13 H13B 117.8
C14 C13 H13B 117.8
H13A C13 H13B 114.9
C12 C14 C13 59.7(2)
C12 C14 H14A 117.8
C13 C14 H14A 117.8
C12 C14 H14B 117.8
C13 C14 H14B 117.8
H14A C14 H14B 114.9
C12 N2 H2A 111(2)
C12 N2 H2B 111(2)
H2A N2 H2B 109(3)
C12 N2 H2C 113(2)
H2A N2 H2C 104(3)
H2B N2 H2C 109(3)

loop_
_geom_bond_atom_site_label_1
_geom_bond_atom_site_label_2
_geom_bond_distance
C1 C2 1.382(4)
C1 C6 1.390(4)
C1 C7 1.509(4)
C2 C3 1.383(4)
C2 H2 0.95
C3 C4 1.378(4)
C3 H3 0.95
C4 C5 1.387(4)
C4 C8 1.510(4)
C5 C6 1.386(4)
C5 H5 0.95
C6 H6 0.95
C7 O1 1.248(3)
C7 O2 1.256(3)
C8 O4 1.242(4)
C8 O3 1.263(4)
C9 N1 1.460(4)
C9 C10 1.485(5)
C9 C11 1.489(4)
C9 H9 1
C10 C11 1.506(5)
C10 H10A 0.99
C10 H10B 0.99
C11 H11A 0.99
C11 H11B 0.99
N1 H1A 0.93(4)
N1 H1B 0.99(4)
N1 H1C 0.95(4)
C12 N2 1.455(4)
C12 C14 1.482(5)
C12 C13 1.483(5)
C12 H12 1
C13 C14 1.496(5)
C13 H13A 0.99
C13 H13B 0.99
C14 H14A 0.99
C14 H14B 0.99
N2 H2A 0.97(4)
N2 H2B 0.97(4)
N2 H2C 0.97(4)

loop_
_geom_hbond_atom_site_label_D
_geom_hbond_atom_site_label_H
_geom_hbond_atom_site_label_A
_geom_hbond_distance_DH
_geom_hbond_distance_HA
_geom_hbond_distance_DA
_geom_hbond_angle_DHA
_geom_hbond_site_symmetry_A
N1 H1A O1 0.93(4) 1.80(4) 2.710(4) 165(4) .
N1 H1B O3 0.99(4) 1.87(4) 2.769(4) 150(3) 3_666
N1 H1C O4 0.95(4) 1.77(4) 2.713(3) 167(4) 1_656
N2 H2A O3 0.97(4) 1.76(4) 2.726(4) 173(3) .
N2 H2B O2 0.97(4) 1.81(4) 2.757(3) 166(3) 1_454
N2 H2C O2 0.97(4) 1.89(4) 2.742(4) 145(3) 3_665

loop_
_geom_torsion_atom_site_label_1
_geom_torsion_atom_site_label_2
_geom_torsion_atom_site_label_3
_geom_torsion_atom_site_label_4
_geom_torsion
C6 C1 C2 C3 -0.1(4)
C7 C1 C2 C3 179.0(3)
C1 C2 C3 C4 0.6(5)
C2 C3 C4 C5 -0.7(5)
C2 C3 C4 C8 -179.8(3)
C3 C4 C5 C6 0.2(4)
C8 C4 C5 C6 179.4(3)
C4 C5 C6 C1 0.2(4)
C2 C1 C6 C5 -0.3(4)
C7 C1 C6 C5 -179.4(3)
C2 C1 C7 O1 6.7(4)
C6 C1 C7 O1 -174.2(3)
C2 C1 C7 O2 -170.8(3)
C6 C1 C7 O2 8.3(4)
C3 C4 C8 O4 -10.7(4)
C5 C4 C8 O4 170.1(3)
C3 C4 C8 O3 167.9(3)
C5 C4 C8 O3 -11.3(4)
N1 C9 C10 C11 109.7(3)
N1 C9 C11 C10 -107.1(3)
N2 C12 C13 C14 -108.1(3)
N2 C12 C14 C13 107.9(3)
